data_7152013
loop_
_publ_author_name
'Aubry, Sylvain'
'Sasaki, Kaname'
'Eloy, Laure'
'Aubert, Genevi\`eve'
'Retailleau, Pascal'
'Cresteil, Thierry'
'Crich, David'

_publ_section_title
;
 Exploring the potential of the \b-thiolactones in bioorganic
 chemistry.
;
_journal_issue 20
_journal_name_full 'Organic &amp; biomolecular chemistry'
_journal_page_first 7134
_journal_page_last 7143
_journal_paper_doi 10.1039/c1ob05967j
_journal_volume 9
_journal_year 2011
_chemical_absolute_configuration ad
_chemical_formula_moiety 'C8 H13 N O3 S'
_chemical_formula_sum 'C8 H13 N O3 S'
_chemical_formula_weight 203.25
_chemical_name_systematic
;
(S)-tert-butyl (2-oxothietan-3-yl)carbamate
;
_space_group_IT_number 4
_symmetry_cell_setting monoclinic
_symmetry_space_group_name_Hall 'P 2yb'
_symmetry_space_group_name_H-M 'P 1 21 1'
_atom_sites_solution_hydrogens difmap
_atom_sites_solution_primary direct
_atom_sites_solution_secondary difmap
_audit_creation_method SHELXL-97
_cell_angle_alpha 90.00
_cell_angle_beta 109.066(8)
_cell_angle_gamma 90.00
_cell_formula_units_Z 2
_cell_length_a 5.1207(4)
_cell_length_b 18.0019(11)
_cell_length_c 5.8831(5)
_cell_measurement_reflns_used 1563
_cell_measurement_temperature 185(2)
_cell_measurement_theta_max 71.9
_cell_measurement_theta_min 7.4
_cell_volume 512.57(7)
_computing_cell_refinement 'CrystalClear-SM Expert 2.0 r4 (Rigaku, 2009)'
_computing_data_collection 'CrystalClear-SM Expert 2.0 r4 (Rigaku, 2009)'
_computing_data_reduction 'CrystalClear-SM Expert 2.0 r4 (Rigaku, 2009)'
_computing_molecular_graphics 'PLATON (Spek, 2003)'
_computing_publication_material 'SHELXL97 (Sheldrick, 2008)'
_computing_structure_refinement 'SHELXL97 (Sheldrick, 2008); CRYSTALBUILDER (Welter, 2006)'
_computing_structure_solution 'SHELXS97 (Sheldrick, 2008)'
_diffrn_ambient_temperature 185(2)
_diffrn_detector_type 'RAPID II large area curved imaging plate detector '
_diffrn_measured_fraction_theta_full 0.993
_diffrn_measured_fraction_theta_max 0.993
_diffrn_measurement_device_type 'Rigaku rapid II RAXIS conversion'
_diffrn_measurement_method 'profile data from \w-scans'
_diffrn_radiation_monochromator graphite
_diffrn_radiation_source 'fine-focus sealed tube'
_diffrn_radiation_type CuK\a
_diffrn_radiation_wavelength 1.54187
_diffrn_reflns_av_R_equivalents 0.0418
_diffrn_reflns_av_sigmaI/netI 0.0513
_diffrn_reflns_limit_h_max 6
_diffrn_reflns_limit_h_min -5
_diffrn_reflns_limit_k_max 21
_diffrn_reflns_limit_k_min -14
_diffrn_reflns_limit_l_max 6
_diffrn_reflns_limit_l_min -7
_diffrn_reflns_number 3523
_diffrn_reflns_theta_full 68.24
_diffrn_reflns_theta_max 68.24
_diffrn_reflns_theta_min 7.97
_exptl_absorpt_coefficient_mu 2.647
_exptl_absorpt_correction_T_max 1.000
_exptl_absorpt_correction_T_min 0.759
_exptl_absorpt_correction_type multi-scan
_exptl_absorpt_process_details 'FS_ABSCOR (Rigaku, 2009)'
_exptl_crystal_colour colourless
_exptl_crystal_density_diffrn 1.317
_exptl_crystal_density_method 'not measured'
_exptl_crystal_description plate
_exptl_crystal_F_000 216
_exptl_crystal_size_max 0.50
_exptl_crystal_size_mid 0.35
_exptl_crystal_size_min 0.18
_refine_diff_density_max 0.305
_refine_diff_density_min -0.727
_refine_diff_density_rms 0.086
_refine_ls_abs_structure_details 'Flack H D (1983), Acta Cryst. A39, 876-881;552 Friedel pairs'
_refine_ls_abs_structure_Flack 0.02(5)
_refine_ls_extinction_method none
_refine_ls_goodness_of_fit_ref 1.169
_refine_ls_hydrogen_treatment constr
_refine_ls_matrix_type full
_refine_ls_number_parameters 121
_refine_ls_number_reflns 1510
_refine_ls_number_restraints 1
_refine_ls_restrained_S_all 1.169
_refine_ls_R_factor_all 0.0719
_refine_ls_R_factor_gt 0.0539
_refine_ls_shift/su_max 0.000
_refine_ls_shift/su_mean 0.000
_refine_ls_structure_factor_coef Fsqd
_refine_ls_weighting_details 'calc w=1/[\s^2^(Fo^2^)+(0.0550P)^2^+0.9664P] where P=(Fo^2^+2Fc^2^)/3'
_refine_ls_weighting_scheme calc
_refine_ls_wR_factor_gt 0.1260
_refine_ls_wR_factor_ref 0.1749
_reflns_number_gt 1295
_reflns_number_total 1510
_reflns_threshold_expression >2sigma(I)
_cod_data_source_file c1ob05967j.txt
_cod_data_source_block sa217
_cod_original_sg_symbol_H-M 'P 21'
_cod_database_code 7152013

loop_
_symmetry_equiv_pos_as_xyz
'x, y, z'
'-x, y+1/2, -z'

loop_
_atom_site_label
_atom_site_type_symbol
_atom_site_fract_x
_atom_site_fract_y
_atom_site_fract_z
_atom_site_U_iso_or_equiv
_atom_site_adp_type
_atom_site_occupancy
_atom_site_symmetry_multiplicity
_atom_site_calc_flag
_atom_site_refinement_flags
S1 S 0.6825(4) 0.57877(9) -0.0337(3) 0.0590(5) Uani 1 1 d .
O3 O 0.8629(9) 0.7574(3) 0.2521(8) 0.0476(11) Uani 1 1 d .
O4 O 0.6167(8) 0.8394(2) 0.3983(8) 0.0444(11) Uani 1 1 d .
O2 O 0.7608(12) 0.5982(3) 0.4439(9) 0.0676(15) Uani 1 1 d .
N1 N 0.4140(10) 0.7380(3) 0.2164(9) 0.0438(13) Uani 1 1 d .
H1N H 0.2635 0.7619 0.2602 0.053 Uiso 1 1 d R
C5 C 0.6489(11) 0.7780(3) 0.2907(11) 0.0392(14) Uani 1 1 d .
C6 C 0.8511(13) 0.8919(4) 0.5025(10) 0.0428(15) Uani 1 1 d .
C3 C 0.4162(14) 0.6658(4) 0.1108(12) 0.0493(17) Uani 1 1 d .
H3 H 0.2374 0.6412 0.0998 0.059 Uiso 1 1 calc R
C2 C 0.6453(15) 0.6120(4) 0.2391(12) 0.0502(16) Uani 1 1 d .
C9 C 1.0777(15) 0.8521(5) 0.6991(12) 0.0555(19) Uani 1 1 d .
H9A H 0.9975 0.8281 0.8104 0.083 Uiso 1 1 calc R
H9B H 1.2175 0.8882 0.7871 0.083 Uiso 1 1 calc R
H9C H 1.1640 0.8145 0.6264 0.083 Uiso 1 1 calc R
C4 C 0.4515(16) 0.6587(5) -0.1363(11) 0.059(2) Uani 1 1 d .
H4A H 0.5427 0.7022 -0.1809 0.071 Uiso 1 1 calc R
H4B H 0.2779 0.6464 -0.2664 0.071 Uiso 1 1 calc R
C7 C 0.9438(15) 0.9244(4) 0.3057(11) 0.0488(17) Uani 1 1 d .
H7A H 1.0446 0.8866 0.2476 0.073 Uiso 1 1 calc R
H7B H 1.0650 0.9670 0.3686 0.073 Uiso 1 1 calc R
H7C H 0.7821 0.9407 0.1727 0.073 Uiso 1 1 calc R
C8 C 0.7177(16) 0.9520(4) 0.6076(13) 0.0562(19) Uani 1 1 d .
H8A H 0.5695 0.9758 0.4783 0.084 Uiso 1 1 calc R
H8B H 0.8567 0.9892 0.6883 0.084 Uiso 1 1 calc R
H8C H 0.6406 0.9299 0.7241 0.084 Uiso 1 1 calc R

loop_
_atom_site_aniso_label
_atom_site_aniso_U_11
_atom_site_aniso_U_22
_atom_site_aniso_U_33
_atom_site_aniso_U_23
_atom_site_aniso_U_13
_atom_site_aniso_U_12
S1 0.0571(10) 0.0487(11) 0.0649(10) -0.0180(9) 0.0112(8) 0.0039(10)
O3 0.035(2) 0.038(3) 0.069(3) -0.007(2) 0.0161(19) 0.003(2)
O4 0.035(2) 0.037(3) 0.061(3) -0.012(2) 0.0156(18) 0.000(2)
O2 0.082(4) 0.055(4) 0.065(3) 0.012(3) 0.023(3) 0.012(3)
N1 0.036(3) 0.037(3) 0.058(3) -0.011(2) 0.013(2) 0.002(2)
C5 0.030(3) 0.033(4) 0.051(3) 0.000(3) 0.009(2) 0.005(3)
C6 0.044(4) 0.034(4) 0.042(3) -0.005(3) 0.004(3) -0.005(3)
C3 0.045(4) 0.038(4) 0.060(4) -0.008(3) 0.010(3) -0.009(3)
C2 0.063(4) 0.032(4) 0.054(4) -0.004(3) 0.017(3) -0.001(3)
C9 0.051(4) 0.060(5) 0.048(4) 0.004(3) 0.007(3) 0.005(4)
C4 0.064(4) 0.058(5) 0.045(4) -0.011(3) 0.003(3) 0.018(4)
C7 0.059(4) 0.040(4) 0.049(4) 0.002(3) 0.020(3) -0.003(3)
C8 0.063(4) 0.044(4) 0.060(4) -0.016(3) 0.019(3) -0.003(4)

loop_
_atom_type_symbol
_atom_type_description
_atom_type_scat_dispersion_real
_atom_type_scat_dispersion_imag
_atom_type_scat_source
C C 0.0181 0.0091 'International Tables Vol C Tables 4.2.6.8 and 6.1.1.4'
H H 0.0000 0.0000 'International Tables Vol C Tables 4.2.6.8 and 6.1.1.4'
N N 0.0311 0.0180 'International Tables Vol C Tables 4.2.6.8 and 6.1.1.4'
O O 0.0492 0.0322 'International Tables Vol C Tables 4.2.6.8 and 6.1.1.4'
S S 0.3331 0.5567 'International Tables Vol C Tables 4.2.6.8 and 6.1.1.4'

loop_
_geom_angle_atom_site_label_1
_geom_angle_atom_site_label_2
_geom_angle_atom_site_label_3
_geom_angle
C2 S1 C4 77.7(3)
C5 O4 C6 121.4(5)
C5 N1 C3 119.3(5)
C5 N1 H1N 112.0
C3 N1 H1N 128.4
O3 C5 O4 126.6(5)
O3 C5 N1 121.9(6)
O4 C5 N1 111.6(5)
O4 C6 C7 110.1(5)
O4 C6 C8 102.1(5)
C7 C6 C8 109.5(6)
O4 C6 C9 109.0(5)
C7 C6 C9 114.4(6)
C8 C6 C9 111.0(5)
N1 C3 C2 118.3(5)
N1 C3 C4 120.3(6)
C2 C3 C4 96.1(6)
N1 C3 H3 107.0
C2 C3 H3 107.0
C4 C3 H3 107.0
O2 C2 C3 133.5(7)
O2 C2 S1 133.1(6)
C3 C2 S1 93.4(4)
C6 C9 H9A 109.5
C6 C9 H9B 109.5
H9A C9 H9B 109.5
C6 C9 H9C 109.5
H9A C9 H9C 109.5
H9B C9 H9C 109.5
C3 C4 S1 90.9(4)
C3 C4 H4A 113.5
S1 C4 H4A 113.5
C3 C4 H4B 113.5
S1 C4 H4B 113.5
H4A C4 H4B 110.8
C6 C7 H7A 109.5
C6 C7 H7B 109.5
H7A C7 H7B 109.5
C6 C7 H7C 109.5
H7A C7 H7C 109.5
H7B C7 H7C 109.5
C6 C8 H8A 109.5
C6 C8 H8B 109.5
H8A C8 H8B 109.5
C6 C8 H8C 109.5
H8A C8 H8C 109.5
H8B C8 H8C 109.5

loop_
_geom_bond_atom_site_label_1
_geom_bond_atom_site_label_2
_geom_bond_distance
S1 C2 1.780(7)
S1 C4 1.835(7)
O3 C5 1.246(7)
O4 C5 1.311(7)
O4 C6 1.493(7)
O2 C2 1.183(8)
N1 C5 1.346(8)
N1 C3 1.443(8)
N1 H1N 0.9872
C6 C7 1.506(9)
C6 C8 1.515(9)
C6 C9 1.523(9)
C3 C2 1.519(10)
C3 C4 1.528(9)
C3 H3 1.0000
C9 H9A 0.9800
C9 H9B 0.9800
C9 H9C 0.9800
C4 H4A 0.9900
C4 H4B 0.9900
C7 H7A 0.9800
C7 H7B 0.9800
C7 H7C 0.9800
C8 H8A 0.9800
C8 H8B 0.9800
C8 H8C 0.9800

loop_
_geom_torsion_atom_site_label_1
_geom_torsion_atom_site_label_2
_geom_torsion_atom_site_label_3
_geom_torsion_atom_site_label_4
_geom_torsion
C6 O4 C5 O3 -3.4(10)
C6 O4 C5 N1 178.2(5)
C3 N1 C5 O3 6.4(9)
C3 N1 C5 O4 -175.2(5)
C5 O4 C6 C7 64.7(7)
C5 O4 C6 C8 -179.1(6)
C5 O4 C6 C9 -61.6(7)
C5 N1 C3 C2 47.7(9)
C5 N1 C3 C4 -69.4(8)
N1 C3 C2 O2 37.8(12)
C4 C3 C2 O2 167.2(9)
N1 C3 C2 S1 -140.8(5)
C4 C3 C2 S1 -11.4(5)
C4 S1 C2 O2 -169.0(9)
C4 S1 C2 C3 9.6(5)
N1 C3 C4 S1 139.0(6)
C2 C3 C4 S1 11.0(5)
C2 S1 C4 C3 -9.5(5)
